data_1553669
loop_
_publ_author_name
'Zhang, Xiaohong'
'Shi, Jun'
'Shen, Guangyu'
'Gou, Fei'
'Cheng, Jinghui'
'Zhou, Xiangge'
'Xiang, Haifeng'

_publ_section_title
;
 Non-conjugated fluorescent molecular cages of salicylaldehyde-based
 tri-Schiff bases: AIE, enantiomers, mechanochromism, anion hosts/probes,
 and cell imaging properties
;
_journal_issue 6
_journal_name_full 'Materials Chemistry Frontiers'
_journal_page_first 1041
_journal_paper_doi 10.1039/C7QM00097A
_journal_volume 1
_journal_year 2017
_chemical_formula_moiety '2(C9 H9 F N1.33 O)'
_chemical_formula_sum 'C18 H18 F2 N2.67 O2'
_chemical_formula_weight 341.68
_space_group_crystal_system trigonal
_space_group_IT_number 148
_space_group_name_Hall '-R 3'
_space_group_name_H-M_alt 'R -3 :H'
_atom_sites_solution_hydrogens geom
_atom_sites_solution_primary direct
_audit_creation_date 2016-05-16
_audit_creation_method
;
Olex2 1.2
(compiled 2016.02.19 svn.r3266 for OlexSys, GUI svn.r5155)
;
_audit_update_record
;
2016-09-18 deposited with the CCDC.
2017-04-10 downloaded from the CCDC.
;
_cell_angle_alpha 90
_cell_angle_beta 90
_cell_angle_gamma 120
_cell_formula_units_Z 18
_cell_length_a 14.4761(5)
_cell_length_b 14.4761(5)
_cell_length_c 40.5191(19)
_cell_measurement_reflns_used 3411
_cell_measurement_temperature 294.37(10)
_cell_measurement_theta_max 72.6270
_cell_measurement_theta_min 4.1490
_cell_volume 7353.5(5)
_computing_cell_refinement
;
CrysAlisPro, Agilent Technologies,
Version 1.171.37.35 (release 13-08-2014 CrysAlis171 .NET)
(compiled Aug 13 2014,18:06:01)
;
_computing_data_collection
;
CrysAlisPro, Agilent Technologies,
Version 1.171.37.35 (release 13-08-2014 CrysAlis171 .NET)
(compiled Aug 13 2014,18:06:01)
;
_computing_data_reduction
;
CrysAlisPro, Agilent Technologies,
Version 1.171.37.35 (release 13-08-2014 CrysAlis171 .NET)
(compiled Aug 13 2014,18:06:01)
;
_computing_molecular_graphics 'Olex2 (Dolomanov et al., 2009)'
_computing_publication_material 'Olex2 (Dolomanov et al., 2009)'
_computing_structure_refinement 'ShelXL (Sheldrick, 2015)'
_computing_structure_solution 'ShelXT (Sheldrick, 2015)'
_diffrn_ambient_environment air
_diffrn_ambient_temperature 294.37(10)
_diffrn_detector 'CCD plate'
_diffrn_detector_area_resol_mean 15.9595
_diffrn_detector_type EosS2
_diffrn_measured_fraction_theta_full 0.999
_diffrn_measured_fraction_theta_max 0.979
_diffrn_measurement_details
;
#__ type_ start__ end____ width___ exp.time_
  1 omega   20.00  104.00   1.0000    1.0000
omega____ theta____ kappa____ phi______ frames
    -       36.2921   57.0000 -150.0000 84

#__ type_ start__ end____ width___ exp.time_
  2 omega   32.00   97.00   1.0000    1.0000
omega____ theta____ kappa____ phi______ frames
    -       36.2921 -139.0000 -134.0000 65

#__ type_ start__ end____ width___ exp.time_
  3 omega  -31.00   63.00   1.0000    1.0000
omega____ theta____ kappa____ phi______ frames
    -       36.2921  -77.0000   90.0000 94

#__ type_ start__ end____ width___ exp.time_
  4 omega   38.00   91.00   1.0000    2.7200
omega____ theta____ kappa____ phi______ frames
    -      108.0000  -30.0000  150.0000 53

#__ type_ start__ end____ width___ exp.time_
  5 omega   38.00   91.00   1.0000    2.7200
omega____ theta____ kappa____ phi______ frames
    -      108.0000  -30.0000    0.0000 53

#__ type_ start__ end____ width___ exp.time_
  6 omega   38.00   91.00   1.0000    2.7200
omega____ theta____ kappa____ phi______ frames
    -      108.0000  -30.0000   90.0000 53

#__ type_ start__ end____ width___ exp.time_
  7 omega   38.00   91.00   1.0000    2.7200
omega____ theta____ kappa____ phi______ frames
    -      108.0000  -30.0000   30.0000 53

#__ type_ start__ end____ width___ exp.time_
  8 omega   87.00  178.00   1.0000    2.7200
omega____ theta____ kappa____ phi______ frames
    -      108.0000   30.0000 -150.0000 91

#__ type_ start__ end____ width___ exp.time_
  9 omega   91.00  176.00   1.0000    2.7200
omega____ theta____ kappa____ phi______ frames
    -      108.0000   45.0000  -90.0000 85

#__ type_ start__ end____ width___ exp.time_
 10 omega   10.00  102.00   1.0000    1.0000
omega____ theta____ kappa____ phi______ frames
    -       36.2921   77.0000  -30.0000 92

#__ type_ start__ end____ width___ exp.time_
 11 omega   10.00  104.00   1.0000    1.0000
omega____ theta____ kappa____ phi______ frames
    -       36.2921   77.0000   90.0000 94
;
_diffrn_measurement_device 'four-circle diffractometer'
_diffrn_measurement_device_type 'New Gemini, Dual, Cu at zero, EosS2'
_diffrn_measurement_method '\w scans'
_diffrn_orient_matrix_UB_11 -0.0372902000
_diffrn_orient_matrix_UB_12 0.0031294000
_diffrn_orient_matrix_UB_13 0.0353629000
_diffrn_orient_matrix_UB_21 -0.0155569000
_diffrn_orient_matrix_UB_22 0.0943505000
_diffrn_orient_matrix_UB_23 -0.0095952000
_diffrn_orient_matrix_UB_31 -0.1160628000
_diffrn_orient_matrix_UB_32 -0.0788041000
_diffrn_orient_matrix_UB_33 -0.0100682000
_diffrn_radiation_monochromator graphite
_diffrn_radiation_probe x-ray
_diffrn_radiation_type CuK\a
_diffrn_radiation_wavelength 1.54184
_diffrn_reflns_av_R_equivalents 0.0263
_diffrn_reflns_av_unetI/netI 0.0244
_diffrn_reflns_Laue_measured_fraction_full 0.999
_diffrn_reflns_Laue_measured_fraction_max 0.979
_diffrn_reflns_limit_h_max 11
_diffrn_reflns_limit_h_min -17
_diffrn_reflns_limit_k_max 17
_diffrn_reflns_limit_k_min -16
_diffrn_reflns_limit_l_max 50
_diffrn_reflns_limit_l_min -49
_diffrn_reflns_number 9115
_diffrn_reflns_point_group_measured_fraction_full 0.999
_diffrn_reflns_point_group_measured_fraction_max 0.979
_diffrn_reflns_theta_full 67.684
_diffrn_reflns_theta_max 72.712
_diffrn_reflns_theta_min 4.147
_diffrn_source 'Enhance (Cu) X-ray Source'
_exptl_absorpt_coefficient_mu 0.905
_exptl_absorpt_correction_T_max 1.00000
_exptl_absorpt_correction_T_min 0.76192
_exptl_absorpt_correction_type multi-scan
_exptl_absorpt_process_details
;
CrysAlisPro, Agilent Technologies,
Version 1.171.37.35 (release 13-08-2014 CrysAlis171 .NET)
(compiled Aug 13 2014,18:06:01)
Empirical absorption correction using spherical harmonics,
 implemented in SCALE3 ABSPACK scaling algorithm.
;
_exptl_crystal_colour 'clear yellowish yellow'
_exptl_crystal_colour_lustre clear
_exptl_crystal_colour_modifier yellowish
_exptl_crystal_colour_primary yellow
_exptl_crystal_density_diffrn 1.389
_exptl_crystal_description block
_exptl_crystal_F_000 3216
_exptl_crystal_size_max 0.75
_exptl_crystal_size_mid 0.6
_exptl_crystal_size_min 0.4
_refine_diff_density_max 0.424
_refine_diff_density_min -0.436
_refine_diff_density_rms 0.132
_refine_ls_extinction_method none
_refine_ls_goodness_of_fit_ref 1.064
_refine_ls_hydrogen_treatment constr
_refine_ls_matrix_type full
_refine_ls_number_parameters 225
_refine_ls_number_reflns 3188
_refine_ls_number_restraints 0
_refine_ls_restrained_S_all 1.064
_refine_ls_R_factor_all 0.0755
_refine_ls_R_factor_gt 0.0681
_refine_ls_shift/su_max 0.000
_refine_ls_shift/su_mean 0.000
_refine_ls_structure_factor_coef Fsqd
_refine_ls_weighting_details 'w=1/[\s^2^(Fo^2^)+(0.1140P)^2^+2.5190P] where P=(Fo^2^+2Fc^2^)/3'
_refine_ls_weighting_scheme calc
_refine_ls_wR_factor_gt 0.1680
_refine_ls_wR_factor_ref 0.1790
_reflns_Friedel_coverage 0.000
_reflns_number_gt 2682
_reflns_number_total 3188
_reflns_threshold_expression 'I > 2\s(I)'
_cod_data_source_file c7qm00097a2.cif
_cod_data_source_block zxg-zxh-4
_cod_original_cell_volume 7353.4(6)
_cod_original_sg_symbol_H-M 'R -3'
_cod_database_code 1553669
_shelx_space_group_comment
;
The symmetry employed for this shelxl refinement is uniquely defined
by the following loop, which should always be used as a source of
symmetry information in preference to the above space-group names.
They are only intended as comments.
;
_reflns_odcompleteness_completeness 99.93
_reflns_odcompleteness_iscentric 1
_reflns_odcompleteness_theta 66.97
_olex2_refinement_description
;
1. Fixed Uiso
 At 1.2 times of:
  All C(H) groups, All C(H,H) groups
 At 1.5 times of:
  All O(H) groups
2.a Secondary CH2 refined with riding coordinates:
 C009(H00E,H00G), C00E(H00I,H00K), C00I(H00A,H00B), C00N(H00C,H00D)
2.b Aromatic/amide H refined with riding coordinates:
 C00B(H00H), C00F(H00F), C00J(H00J), C00L(H00L), C00M(H00M), C00O(H00O),
 C00P(H00P), C00Q(H00Q)
2.c Idealised tetrahedral OH refined as rotating group:
 O004(H004), O005(H005)
;
_shelx_shelxl_version_number 2014/7
_olex2_date_sample_data_collection 2016-05-13
_olex2_submission_special_instructions 'No special instructions were received'

loop_
_space_group_symop_operation_xyz
'x, y, z'
'-y, x-y, z'
'-x+y, -x, z'
'x+2/3, y+1/3, z+1/3'
'-y+2/3, x-y+1/3, z+1/3'
'-x+y+2/3, -x+1/3, z+1/3'
'x+1/3, y+2/3, z+2/3'
'-y+1/3, x-y+2/3, z+2/3'
'-x+y+1/3, -x+2/3, z+2/3'
'-x, -y, -z'
'y, -x+y, -z'
'x-y, x, -z'
'-x+2/3, -y+1/3, -z+1/3'
'y+2/3, -x+y+1/3, -z+1/3'
'x-y+2/3, x+1/3, -z+1/3'
'-x+1/3, -y+2/3, -z+2/3'
'y+1/3, -x+y+2/3, -z+2/3'
'x-y+1/3, x+2/3, -z+2/3'

loop_
_atom_site_label
_atom_site_type_symbol
_atom_site_fract_x
_atom_site_fract_y
_atom_site_fract_z
_atom_site_U_iso_or_equiv
_atom_site_adp_type
_atom_site_occupancy
_atom_site_site_symmetry_order
_atom_site_calc_flag
_atom_site_refinement_flags_posn
_atom_site_refinement_flags_adp
_atom_site_refinement_flags_occupancy
F001 F 1.09022(12) 0.68975(13) 0.42664(4) 0.0817(5) Uani 1 1 d . . .
N002 N 0.6667 0.3333 0.52714(6) 0.0397(5) Uani 1 3 d S T P
F003 F 0.64232(13) 0.69443(12) 0.41544(4) 0.0827(5) Uani 1 1 d . . .
O004 O 0.58399(14) 0.55228(12) 0.46541(3) 0.0628(4) Uani 1 1 d . . .
H004 H 0.5695 0.5030 0.4782 0.094 Uiso 1 1 calc GR . .
O005 O 1.00751(16) 0.73709(16) 0.37425(4) 0.0737(5) Uani 1 1 d . . .
H005 H 0.9759 0.7531 0.3606 0.111 Uiso 1 1 calc GR . .
N006 N 1.0000 1.0000 0.30979(6) 0.0485(6) Uani 1 3 d S T P
N007 N 0.51199(13) 0.35778(12) 0.48320(4) 0.0498(4) Uani 1 1 d . . .
N008 N 0.88703(14) 0.80318(13) 0.35284(4) 0.0557(4) Uani 1 1 d . . .
C009 C 0.56941(13) 0.33259(14) 0.53692(4) 0.0447(4) Uani 1 1 d . . .
H00E H 0.5859 0.4052 0.5413 0.054 Uiso 1 1 calc R . .
H00G H 0.5427 0.2922 0.5572 0.054 Uiso 1 1 calc R . .
C00A C 0.91781(15) 0.79843(14) 0.41008(4) 0.0481(4) Uani 1 1 d . . .
C00B C 0.51462(15) 0.33484(16) 0.45270(5) 0.0511(4) Uani 1 1 d . . .
H00H H 0.4949 0.2650 0.4471 0.061 Uiso 1 1 calc R . .
C00C C 0.54653(15) 0.41212(17) 0.42713(5) 0.0522(5) Uani 1 1 d . . .
C00D C 0.98423(15) 0.75476(15) 0.40435(5) 0.0512(4) Uani 1 1 d . . .
C00E C 0.48315(14) 0.28424(15) 0.51072(5) 0.0497(4) Uani 1 1 d . . .
H00I H 0.4754 0.2171 0.5032 0.060 Uiso 1 1 calc R . .
H00K H 0.4155 0.2702 0.5199 0.060 Uiso 1 1 calc R . .
C00F C 0.87174(15) 0.82353(15) 0.38226(5) 0.0513(4) Uani 1 1 d . . .
H00F H 0.8303 0.8551 0.3859 0.062 Uiso 1 1 calc R . .
C00G C 0.58031(15) 0.52011(16) 0.43568(5) 0.0515(5) Uani 1 1 d . . .
C00H C 1.02647(16) 0.73153(16) 0.43194(5) 0.0545(5) Uani 1 1 d . . .
C00I C 0.92958(18) 0.89005(17) 0.29942(4) 0.0587(5) Uani 1 1 d . . .
H00A H 0.9715 0.8554 0.2962 0.070 Uiso 1 1 calc R . .
H00B H 0.8973 0.8900 0.2784 0.070 Uiso 1 1 calc R . .
C00J C 1.00471(16) 0.74741(17) 0.46340(5) 0.0601(5) Uani 1 1 d . . .
H00J H 1.0336 0.7298 0.4812 0.072 Uiso 1 1 calc R . .
C00K C 0.61109(17) 0.59133(19) 0.40851(6) 0.0607(5) Uani 1 1 d . . .
C00L C 0.93911(18) 0.7902(2) 0.46867(5) 0.0653(6) Uani 1 1 d . . .
H00L H 0.9240 0.8017 0.4901 0.078 Uiso 1 1 calc R . .
C00M C 0.89657(17) 0.81551(18) 0.44247(5) 0.0598(5) Uani 1 1 d . . .
H00M H 0.8529 0.8445 0.4462 0.072 Uiso 1 1 calc R . .
C00N C 0.84259(17) 0.82720(18) 0.32425(5) 0.0625(5) Uani 1 1 d . . .
H00C H 0.8095 0.8682 0.3310 0.075 Uiso 1 1 calc R . .
H00D H 0.7882 0.7614 0.3143 0.075 Uiso 1 1 calc R . .
C00O C 0.5438(2) 0.3815(2) 0.39398(5) 0.0681(6) Uani 1 1 d . . .
H00O H 0.5203 0.3104 0.3890 0.082 Uiso 1 1 calc R . .
C00P C 0.60982(19) 0.5613(2) 0.37672(6) 0.0733(7) Uani 1 1 d . . .
H00P H 0.6321 0.6118 0.3599 0.088 Uiso 1 1 calc R . .
C00Q C 0.5751(2) 0.4549(3) 0.36917(6) 0.0784(7) Uani 1 1 d . . .
H00Q H 0.5734 0.4340 0.3474 0.094 Uiso 1 1 calc R . .

loop_
_atom_site_aniso_label
_atom_site_aniso_U_11
_atom_site_aniso_U_22
_atom_site_aniso_U_33
_atom_site_aniso_U_23
_atom_site_aniso_U_13
_atom_site_aniso_U_12
F001 0.0779(9) 0.0958(11) 0.0985(10) 0.0031(8) 0.0001(7) 0.0637(9)
N002 0.0386(7) 0.0386(7) 0.0418(11) 0.000 0.000 0.0193(4)
F003 0.0874(10) 0.0684(9) 0.0929(10) 0.0216(7) 0.0122(8) 0.0394(8)
O004 0.0862(11) 0.0538(8) 0.0554(8) -0.0009(6) -0.0028(7) 0.0404(8)
O005 0.0962(13) 0.0924(12) 0.0596(8) 0.0003(8) 0.0137(8) 0.0675(11)
N006 0.0543(9) 0.0543(9) 0.0370(11) 0.000 0.000 0.0272(5)
N007 0.0520(9) 0.0488(8) 0.0536(8) -0.0040(6) -0.0103(7) 0.0290(7)
N008 0.0577(9) 0.0531(9) 0.0524(9) 0.0034(7) 0.0015(7) 0.0247(8)
C009 0.0456(9) 0.0461(9) 0.0445(8) 0.0000(7) 0.0032(7) 0.0244(7)
C00A 0.0473(9) 0.0441(9) 0.0527(10) -0.0001(7) 0.0039(7) 0.0226(8)
C00B 0.0482(10) 0.0501(10) 0.0622(11) -0.0101(8) -0.0090(8) 0.0299(8)
C00C 0.0480(10) 0.0640(12) 0.0537(10) -0.0062(9) -0.0053(8) 0.0348(9)
C00D 0.0503(10) 0.0446(9) 0.0590(10) 0.0011(8) 0.0081(8) 0.0239(8)
C00E 0.0423(9) 0.0441(9) 0.0620(10) 0.0005(8) -0.0033(8) 0.0211(7)
C00F 0.0493(10) 0.0468(9) 0.0585(10) 0.0006(8) 0.0016(8) 0.0244(8)
C00G 0.0451(9) 0.0594(11) 0.0580(10) 0.0021(8) -0.0039(8) 0.0322(9)
C00H 0.0455(10) 0.0481(10) 0.0700(12) 0.0050(9) 0.0028(8) 0.0234(8)
C00I 0.0707(13) 0.0609(12) 0.0409(9) -0.0067(8) -0.0088(8) 0.0301(10)
C00J 0.0478(10) 0.0586(12) 0.0623(11) 0.0075(9) -0.0054(8) 0.0179(9)
C00K 0.0500(10) 0.0667(13) 0.0694(12) 0.0099(10) 0.0037(9) 0.0322(10)
C00L 0.0592(12) 0.0821(15) 0.0501(10) -0.0047(10) 0.0032(9) 0.0320(11)
C00M 0.0565(11) 0.0724(13) 0.0573(10) -0.0070(10) 0.0042(9) 0.0373(10)
C00N 0.0556(11) 0.0599(12) 0.0606(11) -0.0007(9) -0.0114(9) 0.0204(10)
C00O 0.0637(13) 0.0834(15) 0.0616(12) -0.0155(11) -0.0048(10) 0.0400(12)
C00P 0.0584(13) 0.104(2) 0.0606(12) 0.0174(12) 0.0054(10) 0.0429(13)
C00Q 0.0710(15) 0.112(2) 0.0524(11) -0.0064(12) 0.0011(10) 0.0464(15)

loop_
_atom_type_symbol
_atom_type_description
_atom_type_scat_dispersion_real
_atom_type_scat_dispersion_imag
_atom_type_scat_source
C C 0.0181 0.0091 'International Tables Vol C Tables 4.2.6.8 and 6.1.1.4'
H H 0.0000 0.0000 'International Tables Vol C Tables 4.2.6.8 and 6.1.1.4'
F F 0.0727 0.0534 'International Tables Vol C Tables 4.2.6.8 and 6.1.1.4'
N N 0.0311 0.0180 'International Tables Vol C Tables 4.2.6.8 and 6.1.1.4'
O O 0.0492 0.0322 'International Tables Vol C Tables 4.2.6.8 and 6.1.1.4'

loop_
_geom_angle_atom_site_label_1
_geom_angle_atom_site_label_2
_geom_angle_atom_site_label_3
_geom_angle
_geom_angle_site_symmetry_1
_geom_angle_site_symmetry_3
C009 N002 C009 112.90(9) 2_655 3_665
C009 N002 C009 112.90(9) 3_665 .
C009 N002 C009 112.90(9) 2_655 .
C00G O004 H004 109.5 . .
C00D O005 H005 109.5 . .
C00I N006 C00I 112.05(10) 3_675 .
C00I N006 C00I 112.05(10) 2_765 .
C00I N006 C00I 112.05(10) 2_765 3_675
C00B N007 C00E 125.74(16) . .
C00F N008 C00N 122.90(19) . .
N002 C009 H00E 109.1 . .
N002 C009 H00G 109.1 . .
N002 C009 C00E 112.47(15) . .
H00E C009 H00G 107.8 . .
C00E C009 H00E 109.1 . .
C00E C009 H00G 109.1 . .
C00D C00A C00F 119.23(17) . .
C00M C00A C00D 119.60(18) . .
C00M C00A C00F 121.17(17) . .
N007 C00B H00H 118.7 . .
N007 C00B C00C 122.50(18) . .
C00C C00B H00H 118.7 . .
C00B C00C C00G 118.92(17) . .
C00O C00C C00B 120.0(2) . .
C00O C00C C00G 121.1(2) . .
O005 C00D C00A 122.36(18) . .
O005 C00D C00H 120.51(18) . .
C00H C00D C00A 117.13(17) . .
N007 C00E C009 109.32(15) . .
N007 C00E H00I 109.8 . .
N007 C00E H00K 109.8 . .
C009 C00E H00I 109.8 . .
C009 C00E H00K 109.8 . .
H00I C00E H00K 108.3 . .
N008 C00F C00A 121.08(18) . .
N008 C00F H00F 119.5 . .
C00A C00F H00F 119.5 . .
O004 C00G C00C 123.67(18) . .
O004 C00G C00K 121.58(19) . .
C00K C00G C00C 114.75(19) . .
F001 C00H C00D 117.47(18) . .
F001 C00H C00J 119.53(19) . .
C00J C00H C00D 122.99(19) . .
N006 C00I H00A 109.1 . .
N006 C00I H00B 109.1 . .
N006 C00I C00N 112.51(17) . .
H00A C00I H00B 107.8 . .
C00N C00I H00A 109.1 . .
C00N C00I H00B 109.1 . .
C00H C00J H00J 120.4 . .
C00H C00J C00L 119.3(2) . .
C00L C00J H00J 120.4 . .
F003 C00K C00G 116.8(2) . .
F003 C00K C00P 119.5(2) . .
C00P C00K C00G 123.7(2) . .
C00J C00L H00L 119.9 . .
C00M C00L C00J 120.12(19) . .
C00M C00L H00L 119.9 . .
C00A C00M H00M 119.6 . .
C00L C00M C00A 120.90(19) . .
C00L C00M H00M 119.6 . .
N008 C00N C00I 109.91(18) . .
N008 C00N H00C 109.7 . .
N008 C00N H00D 109.7 . .
C00I C00N H00C 109.7 . .
C00I C00N H00D 109.7 . .
H00C C00N H00D 108.2 . .
C00C C00O H00O 119.6 . .
C00Q C00O C00C 120.7(2) . .
C00Q C00O H00O 119.6 . .
C00K C00P H00P 119.9 . .
C00K C00P C00Q 120.1(2) . .
C00Q C00P H00P 119.9 . .
C00O C00Q C00P 119.6(2) . .
C00O C00Q H00Q 120.2 . .
C00P C00Q H00Q 120.2 . .

loop_
_geom_bond_atom_site_label_1
_geom_bond_atom_site_label_2
_geom_bond_distance
_geom_bond_site_symmetry_2
F001 C00H 1.350(2) .
N002 C009 1.4575(18) 2_655
N002 C009 1.4575(18) 3_665
N002 C009 1.4575(18) .
F003 C00K 1.355(3) .
O004 H004 0.8200 .
O004 C00G 1.283(2) .
O005 H005 0.8200 .
O005 C00D 1.324(2) .
N006 C00I 1.458(2) .
N006 C00I 1.458(2) 2_765
N006 C00I 1.458(2) 3_675
N007 C00B 1.285(2) .
N007 C00E 1.451(2) .
N008 C00F 1.274(2) .
N008 C00N 1.449(3) .
C009 H00E 0.9700 .
C009 H00G 0.9700 .
C009 C00E 1.517(2) .
C00A C00D 1.409(3) .
C00A C00F 1.446(3) .
C00A C00M 1.398(3) .
C00B H00H 0.9300 .
C00B C00C 1.422(3) .
C00C C00G 1.428(3) .
C00C C00O 1.409(3) .
C00D C00H 1.394(3) .
C00E H00I 0.9700 .
C00E H00K 0.9700 .
C00F H00F 0.9300 .
C00G C00K 1.419(3) .
C00H C00J 1.360(3) .
C00I H00A 0.9700 .
C00I H00B 0.9700 .
C00I C00N 1.510(3) .
C00J H00J 0.9300 .
C00J C00L 1.385(3) .
C00K C00P 1.356(3) .
C00L H00L 0.9300 .
C00L C00M 1.367(3) .
C00M H00M 0.9300 .
C00N H00C 0.9700 .
C00N H00D 0.9700 .
C00O H00O 0.9300 .
C00O C00Q 1.365(4) .
C00P H00P 0.9300 .
C00P C00Q 1.396(4) .
C00Q H00Q 0.9300 .
